data_4061793
_journal_name_full Organometallics
_journal_paper_doi 10.1021/om050683x
_journal_year 2005
_chemical_formula_sum 'C24 H54 B10 Na2 O4'
_chemical_formula_weight 560.75
_space_group_IT_number 15
_symmetry_cell_setting monoclinic
_symmetry_space_group_name_Hall '-C 2yc'
_symmetry_space_group_name_H-M 'C 1 2/c 1'
_cell_angle_alpha 90.00
_cell_angle_beta 93.09(3)
_cell_angle_gamma 90.00
_cell_formula_units_Z 4
_cell_length_a 18.991(4)
_cell_length_b 15.089(3)
_cell_length_c 12.380(3)
_cell_measurement_temperature 293(2)
_cell_volume 3542.4(13)
_diffrn_ambient_temperature 293(2)
_exptl_crystal_density_diffrn 1.051
_cod_original_sg_symbol_H-M 'C 2/c'
_cod_database_code 4061793

loop_
_symmetry_equiv_pos_as_xyz
'x, y, z'
'-x, y, -z+1/2'
'x+1/2, y+1/2, z'
'-x+1/2, y+1/2, -z+1/2'
'-x, -y, -z'
'x, -y, z-1/2'
'-x+1/2, -y+1/2, -z'
'x+1/2, -y+1/2, z-1/2'

loop_
_atom_site_label
_atom_site_type_symbol
_atom_site_fract_x
_atom_site_fract_y
_atom_site_fract_z
_atom_site_U_iso_or_equiv
_atom_site_adp_type
_atom_site_occupancy
_atom_site_symmetry_multiplicity
_atom_site_calc_flag
_atom_site_refinement_flags
_atom_site_disorder_assembly
_atom_site_disorder_group
Na1 Na 0.90581(15) 0.4616(2) 0.4619(3) 0.0991(15) Uani 1 1 d . . .
B6 B 1.0686(4) 0.2845(6) 0.6906(7) 0.088(2) Uani 1 1 d . . .
H6 H 1.1255 0.2603 0.6695 0.050 Uiso 1 1 d . . .
B5 B 1.0211(5) 0.3604(6) 0.5977(7) 0.089(2) Uani 1 1 d . . .
H5 H 1.0315 0.3788 0.5141 0.107 Uiso 1 1 calc R . .
B4 B 0.9359(4) 0.3345(5) 0.6597(6) 0.084(2) Uani 1 1 d . . .
H4 H 0.8881 0.3164 0.6106 0.101 Uiso 1 1 calc R . .
B10 B 1.0716(5) 0.4009(5) 0.7162(7) 0.088(2) Uani 1 1 d . . .
H10 H 1.1217 0.4354 0.7049 0.106 Uiso 1 1 calc R . .
B9 B 0.9837(5) 0.4422(5) 0.6824(7) 0.088(2) Uani 1 1 d . . .
H9 H 0.9701 0.5056 0.6428 0.106 Uiso 1 1 calc R . .
C1 C 0.9981(4) 0.2627(4) 0.6339(5) 0.083(2) Uani 1 1 d D . .
C2 C 0.987(3) 0.1796(13) 0.563(2) 0.108(19) Uani 0.51(3) 1 d PD A 1
H2A H 0.9597 0.1957 0.4971 0.130 Uiso 0.51(3) 1 calc PR A 1
H2B H 1.0327 0.1586 0.5416 0.130 Uiso 0.51(3) 1 calc PR A 1
C3 C 0.9493(12) 0.1038(11) 0.6191(16) 0.113(7) Uani 0.51(3) 1 d PD A 1
H3A H 0.9222 0.0708 0.5639 0.135 Uiso 0.51(3) 1 calc PR A 1
H3B H 0.9158 0.1302 0.6661 0.135 Uiso 0.51(3) 1 calc PR A 1
C4 C 0.9945(15) 0.0366(13) 0.6870(9) 0.128(8) Uani 0.51(3) 1 d PD . 1
H4A H 1.0413 0.0393 0.6595 0.154 Uiso 0.51(3) 1 calc PR A 1
H4B H 0.9759 -0.0214 0.6677 0.154 Uiso 0.51(3) 1 calc PR A 1
C2' C 0.978(3) 0.1825(16) 0.561(2) 0.096(16) Uani 0.49(3) 1 d PD A 2
H2'A H 0.9278 0.1810 0.5456 0.115 Uiso 0.49(3) 1 calc PR A 2
H2'B H 1.0014 0.1872 0.4933 0.115 Uiso 0.49(3) 1 calc PR A 2
C3' C 1.0039(13) 0.0928(12) 0.6246(17) 0.120(8) Uani 0.49(3) 1 d PD A 2
H3'A H 1.0534 0.0984 0.6472 0.143 Uiso 0.49(3) 1 calc PR A 2
H3'B H 0.9992 0.0430 0.5752 0.143 Uiso 0.49(3) 1 calc PR A 2
C4' C 0.9616(6) 0.0734(14) 0.7247(16) 0.128(10) Uani 0.49(3) 1 d PD . 2
H4'A H 0.9377 0.0166 0.7244 0.153 Uiso 0.49(3) 1 calc PR A 2
H4'B H 0.9319 0.1214 0.7475 0.153 Uiso 0.49(3) 1 calc PR A 2
O1 O 0.8621(4) 0.3482(5) 0.3493(7) 0.139(3) Uani 1 1 d D . .
C5 C 0.8046(9) 0.2890(13) 0.3611(14) 0.207(8) Uani 1 1 d D . .
H5A H 0.7601 0.3200 0.3504 0.249 Uiso 1 1 calc R . .
H5B H 0.8071 0.2626 0.4327 0.249 Uiso 1 1 calc R . .
C6 C 0.8113(18) 0.2213(16) 0.279(2) 0.296(18) Uani 1 1 d D . .
H6A H 0.8118 0.1629 0.3116 0.356 Uiso 1 1 calc R . .
H6B H 0.7716 0.2244 0.2261 0.356 Uiso 1 1 calc R . .
C7 C 0.8741(18) 0.2361(18) 0.229(3) 0.292(15) Uani 1 1 d D . .
H7A H 0.8649 0.2454 0.1516 0.350 Uiso 1 1 calc R . .
H7B H 0.9053 0.1856 0.2388 0.350 Uiso 1 1 calc R . .
C8 C 0.9052(10) 0.3125(12) 0.2769(17) 0.196(7) Uani 1 1 d D . .
H8A H 0.9500 0.2968 0.3132 0.236 Uiso 1 1 calc R . .
H8B H 0.9141 0.3558 0.2213 0.236 Uiso 1 1 calc R . .
O2 O 0.7992(4) 0.5176(6) 0.5103(7) 0.149(3) Uani 1 1 d D . .
C9 C 0.7633(10) 0.4900(19) 0.598(2) 0.265(14) Uani 1 1 d D . .
H9A H 0.7910 0.5036 0.6645 0.318 Uiso 1 1 calc R . .
H9B H 0.7568 0.4263 0.5950 0.318 Uiso 1 1 calc R . .
C10 C 0.6969(10) 0.5318(15) 0.6007(18) 0.230(11) Uani 1 1 d D . .
H10A H 0.6935 0.5657 0.6668 0.276 Uiso 1 1 calc R . .
H10B H 0.6593 0.4883 0.5965 0.276 Uiso 1 1 calc R . .
C11 C 0.6921(9) 0.5898(14) 0.5072(15) 0.220(9) Uani 1 1 d D . .
H11A H 0.6515 0.5742 0.4600 0.265 Uiso 1 1 calc R . .
H11B H 0.6872 0.6510 0.5297 0.265 Uiso 1 1 calc R . .
C12 C 0.7554(10) 0.5784(16) 0.4524(16) 0.247(13) Uani 1 1 d D . .
H12A H 0.7445 0.5565 0.3798 0.297 Uiso 1 1 calc R . .
H12B H 0.7794 0.6349 0.4470 0.297 Uiso 1 1 calc R . .

loop_
_atom_site_aniso_label
_atom_site_aniso_U_11
_atom_site_aniso_U_22
_atom_site_aniso_U_33
_atom_site_aniso_U_23
_atom_site_aniso_U_13
_atom_site_aniso_U_12
Na1 0.084(2) 0.108(2) 0.104(3) 0.0060(14) 0.0016(14) -0.0038(13)
B6 0.083(5) 0.090(5) 0.092(6) -0.002(4) 0.006(4) 0.003(4)
B5 0.104(5) 0.090(5) 0.074(5) 0.001(3) 0.013(4) 0.001(4)
B4 0.086(5) 0.085(5) 0.081(5) 0.001(3) -0.002(3) 0.002(3)
B10 0.093(5) 0.091(5) 0.081(5) 0.003(3) 0.012(4) -0.011(4)
B9 0.112(6) 0.072(4) 0.080(5) 0.003(3) 0.003(4) 0.004(4)
C1 0.094(4) 0.084(4) 0.071(4) -0.006(3) 0.005(3) 0.000(3)
C2 0.12(3) 0.09(3) 0.11(3) -0.02(2) -0.021(19) 0.005(17)
C3 0.121(16) 0.102(12) 0.113(16) -0.014(9) -0.011(10) -0.021(11)
C4 0.146(19) 0.081(11) 0.16(2) -0.010(11) -0.009(15) -0.005(12)
C2' 0.11(2) 0.10(3) 0.08(2) -0.019(17) 0.017(15) 0.000(16)
C3' 0.119(16) 0.097(14) 0.142(19) -0.041(12) 0.004(12) 0.003(11)
C4' 0.126(15) 0.089(13) 0.17(3) -0.023(14) 0.037(16) -0.002(11)
O1 0.155(6) 0.141(6) 0.119(6) -0.003(4) 0.000(4) -0.053(5)
C5 0.216(16) 0.240(18) 0.163(15) -0.004(12) -0.011(11) -0.120(14)
C6 0.41(4) 0.22(2) 0.26(3) -0.019(18) -0.02(3) -0.18(3)
C7 0.36(3) 0.22(2) 0.30(3) -0.12(2) 0.03(3) -0.08(2)
C8 0.205(15) 0.184(14) 0.203(19) -0.038(12) 0.041(14) -0.046(12)
O2 0.102(4) 0.189(7) 0.157(7) 0.063(5) 0.030(4) 0.043(4)
C9 0.167(13) 0.36(3) 0.28(2) 0.18(2) 0.105(15) 0.125(17)
C10 0.163(13) 0.31(2) 0.23(2) 0.106(18) 0.071(13) 0.094(15)
C11 0.171(12) 0.30(2) 0.194(17) 0.081(16) 0.053(12) 0.109(14)
C12 0.197(14) 0.35(3) 0.204(18) 0.141(19) 0.085(14) 0.150(17)

loop_
_geom_bond_atom_site_label_1
_geom_bond_atom_site_label_2
_geom_bond_distance
_geom_bond_site_symmetry_2
_geom_bond_publ_flag
Na1 O2 2.303(7) . ?
Na1 O1 2.331(8) . ?
Na1 B9 3.048(9) . ?
Na1 B10 3.074(9) 5_766 ?
Na1 B5 3.092(9) . ?
Na1 B5 3.129(9) 5_766 ?
Na1 B4 3.138(9) . ?
Na1 Na1 3.830(6) 5_766 ?
B6 C1 1.514(11) . ?
B6 B10 1.785(12) . ?
B6 B5 1.827(12) . ?
B6 B4 2.007(12) 2_756 ?
B5 C1 1.608(11) . ?
B5 B9 1.791(12) . ?
B5 B10 1.814(12) . ?
B5 B4 1.869(12) . ?
B5 Na1 3.129(9) 5_766 ?
B4 C1 1.646(10) . ?
B4 B10 1.846(11) 2_756 ?
B4 B9 1.874(11) . ?
B4 B6 2.007(12) 2_756 ?
B10 B9 1.790(12) 2_756 ?
B10 B9 1.809(13) . ?
B10 B4 1.846(11) 2_756 ?
B10 Na1 3.074(9) 5_766 ?
B9 B9 1.753(17) 2_756 ?
B9 B10 1.790(12) 2_756 ?
C1 C2 1.542(18) . ?
C1 C2' 1.542(18) . ?
C2 C3 1.54(2) . ?
C3 C4 1.547(19) . ?
C4 C4 1.56(2) 2_756 ?
C2' C3' 1.63(5) . ?
C3' C4' 1.540(19) . ?
C4' C4' 1.56(2) 2_756 ?
O1 C8 1.358(16) . ?
O1 C5 1.425(14) . ?
C5 C6 1.45(3) . ?
C6 C7 1.39(3) . ?
C7 C8 1.41(2) . ?
O2 C9 1.382(17) . ?
O2 C12 1.409(14) . ?
C9 C10 1.41(2) . ?
C10 C11 1.45(2) . ?
C11 C12 1.42(2) . ?
